data_7035943
loop_
_publ_author_name
'He, Fan'
'Ruhlmann, Laurent'
'Gisselbrecht, Jean-Paul'
'Choua, Sylvie'
'Orio, Maylis'
'Wesolek, Marcel'
'Danopoulos, Andreas A.'
'Braunstein, Pierre'

_publ_section_title
;
 Dinuclear iridium and rhodium complexes with bridging
 arylimidazolide-N(3),C(2) ligands: synthetic, structural, reactivity,
 electrochemical and spectroscopic studies.
;
_journal_issue 39
_journal_name_full 'Dalton transactions (Cambridge, England : 2003)'
_journal_page_first 17030
_journal_page_last 17044
_journal_paper_doi 10.1039/c5dt02403j
_journal_volume 44
_journal_year 2015
_chemical_formula_moiety 'C40 H50 N4 Rh2'
_chemical_formula_sum 'C40 H50 N4 Rh2'
_chemical_formula_weight 792.66
_chemical_name_systematic
;
 ?
;
_space_group_IT_number 14
_symmetry_cell_setting monoclinic
_symmetry_space_group_name_Hall '-P 2ybc'
_symmetry_space_group_name_H-M 'P 1 21/c 1'
_atom_sites_solution_hydrogens geom
_atom_sites_solution_primary direct
_atom_sites_solution_secondary difmap
_audit_creation_method SHELXL-97
_audit_update_record
;
2015-03-06 deposited with the CCDC.
2015-07-23 downloaded from the CCDC.
;
_cell_angle_alpha 90.00
_cell_angle_beta 119.594(3)
_cell_angle_gamma 90.00
_cell_formula_units_Z 4
_cell_length_a 12.4452(7)
_cell_length_b 18.7469(10)
_cell_length_c 17.5877(7)
_cell_measurement_reflns_used 8793
_cell_measurement_temperature 173(2)
_cell_measurement_theta_max 30.00
_cell_measurement_theta_min 2.38
_cell_volume 3568.1(3)
_computing_cell_refinement 'Bruker SAINT'
_computing_data_collection 'Bruker APEX2'
_computing_data_reduction 'Bruker SAINT'
_computing_molecular_graphics 'Bruker SHELXTL'
_computing_publication_material 'Bruker SHELXTL'
_computing_structure_refinement 'SHELXL-97 (Sheldrick, 2008)'
_computing_structure_solution 'SHELXS-97 (Sheldrick, 2008)'
_diffrn_ambient_temperature 173(2)
_diffrn_measured_fraction_theta_full 0.996
_diffrn_measured_fraction_theta_max 0.996
_diffrn_measurement_device_type 'Bruker APEX-II CCD'
_diffrn_measurement_method '\f and \w scans'
_diffrn_radiation_monochromator triumph
_diffrn_radiation_source 'sealed tube'
_diffrn_radiation_type MoK\a
_diffrn_radiation_wavelength 0.71073
_diffrn_reflns_av_R_equivalents 0.0358
_diffrn_reflns_av_sigmaI/netI 0.0432
_diffrn_reflns_limit_h_max 17
_diffrn_reflns_limit_h_min -17
_diffrn_reflns_limit_k_max 25
_diffrn_reflns_limit_k_min -26
_diffrn_reflns_limit_l_max 24
_diffrn_reflns_limit_l_min -23
_diffrn_reflns_number 32340
_diffrn_reflns_theta_full 30.11
_diffrn_reflns_theta_max 30.11
_diffrn_reflns_theta_min 1.72
_exptl_absorpt_coefficient_mu 0.958
_exptl_absorpt_correction_T_max 0.9447
_exptl_absorpt_correction_T_min 0.7887
_exptl_absorpt_correction_type multi-scan
_exptl_absorpt_process_details sadabs
_exptl_crystal_colour orange
_exptl_crystal_density_diffrn 1.476
_exptl_crystal_density_method 'not measured'
_exptl_crystal_description block
_exptl_crystal_F_000 1632
_exptl_crystal_size_max 0.26
_exptl_crystal_size_mid 0.12
_exptl_crystal_size_min 0.06
_refine_diff_density_max 1.351
_refine_diff_density_min -0.861
_refine_diff_density_rms 0.093
_refine_ls_extinction_method none
_refine_ls_goodness_of_fit_ref 1.025
_refine_ls_hydrogen_treatment constr
_refine_ls_matrix_type full
_refine_ls_number_parameters 421
_refine_ls_number_reflns 10482
_refine_ls_number_restraints 0
_refine_ls_restrained_S_all 1.025
_refine_ls_R_factor_all 0.0671
_refine_ls_R_factor_gt 0.0347
_refine_ls_shift/su_max 0.003
_refine_ls_shift/su_mean 0.000
_refine_ls_structure_factor_coef Fsqd
_refine_ls_weighting_details 'calc w=1/[\s^2^(Fo^2^)+(0.0349P)^2^+1.5074P] where P=(Fo^2^+2Fc^2^)/3'
_refine_ls_weighting_scheme calc
_refine_ls_wR_factor_gt 0.0695
_refine_ls_wR_factor_ref 0.0815
_reflns_number_gt 7272
_reflns_number_total 10482
_reflns_threshold_expression I>2\s(I)
_cod_data_source_file c5dt02403j2.cif
_cod_data_source_block pbad130207_02
_cod_depositor_comments
;
The following automatic conversions were performed:

'_symmetry_cell_setting' value 'Monoclinic' changed to 'monoclinic'
according to
/usr/data/users/saulius/crontab/automatic-downloads/rss-feeds/RSC/lib/dictionaries/cif_core.dic
dictionary named 'cif_core.dic' version 2.4.2 from 2011-04-26.

Automatic conversion script
Id: cif_fix_values 3271 2015-04-21 07:52:19Z andrius 

 Adding full bibliography for 7035941--7035944.cif.
;
_cod_original_sg_symbol_H-M 'P 21/c'
_cod_database_code 7035943

loop_
_symmetry_equiv_pos_as_xyz
'x, y, z'
'-x, y+1/2, -z+1/2'
'-x, -y, -z'
'x, -y-1/2, z-1/2'

loop_
_atom_site_label
_atom_site_type_symbol
_atom_site_fract_x
_atom_site_fract_y
_atom_site_fract_z
_atom_site_U_iso_or_equiv
_atom_site_adp_type
_atom_site_occupancy
_atom_site_symmetry_multiplicity
_atom_site_calc_flag
_atom_site_refinement_flags
C1 C 1.0206(2) 0.86004(13) 0.84537(15) 0.0198(5) Uani 1 1 d .
C2 C 1.0847(3) 0.92877(16) 0.96508(18) 0.0324(6) Uani 1 1 d .
H2 H 1.1346 0.9578 1.0144 0.039 Uiso 1 1 calc R
C3 C 0.9660(3) 0.91009(15) 0.93541(18) 0.0309(6) Uani 1 1 d .
H3 H 0.9173 0.9235 0.9610 0.037 Uiso 1 1 calc R
C4 C 1.2398(2) 0.90500(13) 0.91797(17) 0.0233(5) Uani 1 1 d .
C5 C 1.2524(2) 0.94195(13) 0.85377(18) 0.0276(6) Uani 1 1 d .
C6 C 1.3708(3) 0.94855(15) 0.8648(2) 0.0336(6) Uani 1 1 d .
H6 H 1.3811 0.9733 0.8217 0.040 Uiso 1 1 calc R
C7 C 1.4745(3) 0.92008(15) 0.9369(2) 0.0321(6) Uani 1 1 d .
C8 C 1.4576(2) 0.88392(15) 0.99820(19) 0.0331(6) Uani 1 1 d .
H8 H 1.5277 0.8644 1.0477 0.040 Uiso 1 1 calc R
C9 C 1.3413(2) 0.87486(15) 0.99049(18) 0.0282(6) Uani 1 1 d .
C10 C 1.1420(3) 0.97265(17) 0.7748(2) 0.0421(8) Uani 1 1 d .
H10A H 1.0986 0.9346 0.7323 0.063 Uiso 1 1 calc R
H10B H 1.1693 1.0091 0.7481 0.063 Uiso 1 1 calc R
H10C H 1.0860 0.9943 0.7926 0.063 Uiso 1 1 calc R
C11 C 1.6017(3) 0.93001(18) 0.9476(2) 0.0463(8) Uani 1 1 d .
H11A H 1.6227 0.9808 0.9547 0.070 Uiso 1 1 calc R
H11B H 1.6025 0.9118 0.8957 0.070 Uiso 1 1 calc R
H11C H 1.6623 0.9038 0.9994 0.070 Uiso 1 1 calc R
C12 C 1.3262(3) 0.83236(19) 1.0575(2) 0.0444(8) Uani 1 1 d .
H12A H 1.3161 0.8650 1.0970 0.067 Uiso 1 1 calc R
H12B H 1.3997 0.8027 1.0912 0.067 Uiso 1 1 calc R
H12C H 1.2531 0.8018 1.0278 0.067 Uiso 1 1 calc R
C13 C 0.7475(2) 0.86778(13) 0.68218(16) 0.0209(5) Uani 1 1 d .
C14 C 0.6955(3) 0.93869(16) 0.56558(19) 0.0360(7) Uani 1 1 d .
H14 H 0.6504 0.9696 0.5173 0.043 Uiso 1 1 calc R
C15 C 0.8119(3) 0.91516(17) 0.59594(18) 0.0347(7) Uani 1 1 d .
H15 H 0.8635 0.9264 0.5720 0.042 Uiso 1 1 calc R
C16 C 0.5318(2) 0.91840(14) 0.60456(17) 0.0244(5) Uani 1 1 d .
C17 C 0.5108(3) 0.96338(15) 0.65896(18) 0.0300(6) Uani 1 1 d .
C18 C 0.3901(3) 0.96865(15) 0.6440(2) 0.0357(7) Uani 1 1 d .
H18 H 0.3740 0.9990 0.6805 0.043 Uiso 1 1 calc R
C19 C 0.2931(3) 0.93150(16) 0.5781(2) 0.0344(7) Uani 1 1 d .
C20 C 0.3176(3) 0.88878(15) 0.52477(19) 0.0331(6) Uani 1 1 d .
H20 H 0.2514 0.8636 0.4785 0.040 Uiso 1 1 calc R
C21 C 0.4360(2) 0.88112(14) 0.53623(17) 0.0276(6) Uani 1 1 d .
C22 C 0.6162(3) 1.00440(19) 0.7315(2) 0.0520(9) Uani 1 1 d .
H22A H 0.6724 0.9711 0.7765 0.078 Uiso 1 1 calc R
H22B H 0.5833 1.0383 0.7573 0.078 Uiso 1 1 calc R
H22C H 0.6612 1.0304 0.7076 0.078 Uiso 1 1 calc R
C23 C 0.1628(3) 0.9384(2) 0.5633(3) 0.0584(11) Uani 1 1 d .
H23A H 0.1543 0.9090 0.6061 0.088 Uiso 1 1 calc R
H23B H 0.1037 0.9222 0.5041 0.088 Uiso 1 1 calc R
H23C H 0.1462 0.9884 0.5702 0.088 Uiso 1 1 calc R
C24 C 0.4592(3) 0.83247(19) 0.4777(2) 0.0459(8) Uani 1 1 d .
H24A H 0.4760 0.8611 0.4381 0.069 Uiso 1 1 calc R
H24B H 0.3862 0.8027 0.4434 0.069 Uiso 1 1 calc R
H24C H 0.5306 0.8019 0.5135 0.069 Uiso 1 1 calc R
C25 C 1.0893(2) 0.70852(15) 0.8057(2) 0.0330(6) Uani 1 1 d .
H25 H 1.0605 0.7178 0.8457 0.040 Uiso 1 1 calc R
C26 C 1.1685(2) 0.75715(16) 0.8000(2) 0.0371(7) Uani 1 1 d .
H26 H 1.1957 0.7961 0.8397 0.045 Uiso 1 1 calc R
C27 C 1.2153(3) 0.7530(2) 0.7351(3) 0.0549(10) Uani 1 1 d .
H27A H 1.2791 0.7152 0.7543 0.066 Uiso 1 1 calc R
H27B H 1.2554 0.7989 0.7360 0.066 Uiso 1 1 calc R
C28 C 1.1145(3) 0.7373(2) 0.6409(3) 0.0567(10) Uani 1 1 d .
H28A H 1.1384 0.7590 0.6001 0.068 Uiso 1 1 calc R
H28B H 1.1090 0.6850 0.6314 0.068 Uiso 1 1 calc R
C29 C 0.9894(3) 0.76514(18) 0.6201(2) 0.0398(7) Uani 1 1 d .
H29 H 0.9681 0.8125 0.5984 0.048 Uiso 1 1 calc R
C30 C 0.9044(3) 0.72604(17) 0.63062(18) 0.0349(7) Uani 1 1 d .
H30 H 0.8274 0.7482 0.6143 0.042 Uiso 1 1 calc R
C31 C 0.9223(3) 0.65148(17) 0.6656(2) 0.0428(8) Uani 1 1 d .
H31A H 0.9185 0.6181 0.6207 0.051 Uiso 1 1 calc R
H31B H 0.8536 0.6395 0.6765 0.051 Uiso 1 1 calc R
C32 C 1.0462(3) 0.64083(17) 0.7510(2) 0.0427(8) Uani 1 1 d .
H32A H 1.0366 0.6024 0.7858 0.051 Uiso 1 1 calc R
H32B H 1.1100 0.6255 0.7364 0.051 Uiso 1 1 calc R
C33 C 0.8477(3) 0.72528(16) 0.88807(18) 0.0327(6) Uani 1 1 d .
H33 H 0.9274 0.7440 0.9054 0.039 Uiso 1 1 calc R
C34 C 0.7685(3) 0.76706(17) 0.90248(19) 0.0340(7) Uani 1 1 d .
H34 H 0.7957 0.8131 0.9270 0.041 Uiso 1 1 calc R
C35 C 0.6405(3) 0.74330(18) 0.8812(2) 0.0459(8) Uani 1 1 d .
H35A H 0.6204 0.7645 0.9242 0.055 Uiso 1 1 calc R
H35B H 0.6400 0.6908 0.8869 0.055 Uiso 1 1 calc R
C36 C 0.5411(3) 0.76469(18) 0.7892(2) 0.0439(8) Uani 1 1 d .
H36A H 0.4737 0.7290 0.7676 0.053 Uiso 1 1 calc R
H36B H 0.5059 0.8112 0.7926 0.053 Uiso 1 1 calc R
C37 C 0.5860(2) 0.77078(15) 0.72386(19) 0.0311(6) Uani 1 1 d .
H37 H 0.5634 0.8120 0.6878 0.037 Uiso 1 1 calc R
C38 C 0.6586(2) 0.71967(15) 0.71314(18) 0.0289(6) Uani 1 1 d .
H38 H 0.6876 0.7293 0.6733 0.035 Uiso 1 1 calc R
C39 C 0.6935(3) 0.64944(16) 0.7619(2) 0.0387(7) Uani 1 1 d .
H39A H 0.6974 0.6121 0.7235 0.046 Uiso 1 1 calc R
H39B H 0.6281 0.6357 0.7757 0.046 Uiso 1 1 calc R
C40 C 0.8179(3) 0.65240(16) 0.8471(2) 0.0413(8) Uani 1 1 d .
H40A H 0.8165 0.6180 0.8893 0.050 Uiso 1 1 calc R
H40B H 0.8842 0.6376 0.8349 0.050 Uiso 1 1 calc R
N1 N 1.11946(19) 0.89718(11) 0.90920(14) 0.0241(5) Uani 1 1 d .
N2 N 0.92698(19) 0.86834(11) 0.86182(13) 0.0227(4) Uani 1 1 d .
N3 N 0.65487(19) 0.90893(12) 0.61870(14) 0.0250(5) Uani 1 1 d .
N4 N 0.84372(19) 0.87200(12) 0.66761(14) 0.0248(5) Uani 1 1 d .
Rh1 Rh 0.988631(16) 0.801554(11) 0.737999(12) 0.02078(5) Uani 1 1 d .
Rh2 Rh 0.771762(16) 0.806383(10) 0.786768(12) 0.01890(5) Uani 1 1 d .

loop_
_atom_site_aniso_label
_atom_site_aniso_U_11
_atom_site_aniso_U_22
_atom_site_aniso_U_33
_atom_site_aniso_U_23
_atom_site_aniso_U_13
_atom_site_aniso_U_12
C1 0.0171(11) 0.0212(12) 0.0161(12) -0.0007(10) 0.0044(10) -0.0001(10)
C2 0.0309(15) 0.0342(15) 0.0257(14) -0.0129(12) 0.0091(12) -0.0039(12)
C3 0.0312(15) 0.0349(15) 0.0259(14) -0.0086(12) 0.0136(12) 0.0007(12)
C4 0.0201(12) 0.0197(12) 0.0232(13) -0.0060(10) 0.0053(10) -0.0069(10)
C5 0.0250(13) 0.0211(13) 0.0286(14) -0.0019(11) 0.0070(12) -0.0054(10)
C6 0.0369(16) 0.0298(15) 0.0340(16) -0.0036(12) 0.0174(14) -0.0120(13)
C7 0.0257(14) 0.0295(14) 0.0395(17) -0.0127(13) 0.0150(13) -0.0095(12)
C8 0.0205(13) 0.0333(15) 0.0321(16) -0.0013(13) 0.0028(12) -0.0026(12)
C9 0.0211(13) 0.0299(14) 0.0245(14) -0.0012(11) 0.0043(11) -0.0059(11)
C10 0.0386(17) 0.0360(17) 0.0406(18) 0.0179(15) 0.0110(15) 0.0003(14)
C11 0.0328(17) 0.0468(19) 0.060(2) -0.0145(17) 0.0232(17) -0.0111(15)
C12 0.0330(17) 0.057(2) 0.0333(17) 0.0155(16) 0.0090(14) 0.0001(15)
C13 0.0162(12) 0.0250(12) 0.0174(12) 0.0021(10) 0.0052(10) 0.0007(10)
C14 0.0322(16) 0.0452(18) 0.0277(15) 0.0206(13) 0.0125(13) 0.0056(13)
C15 0.0287(15) 0.0496(18) 0.0272(15) 0.0150(14) 0.0147(12) 0.0011(14)
C16 0.0189(12) 0.0260(13) 0.0231(13) 0.0076(11) 0.0064(10) 0.0062(10)
C17 0.0344(15) 0.0272(14) 0.0243(14) 0.0031(11) 0.0114(12) 0.0034(12)
C18 0.0486(19) 0.0305(15) 0.0377(17) 0.0067(13) 0.0289(16) 0.0136(14)
C19 0.0286(15) 0.0344(15) 0.0425(18) 0.0107(14) 0.0193(14) 0.0080(12)
C20 0.0220(14) 0.0348(15) 0.0334(16) 0.0031(13) 0.0068(12) 0.0021(12)
C21 0.0236(13) 0.0287(14) 0.0246(14) 0.0014(11) 0.0075(11) 0.0073(11)
C22 0.055(2) 0.047(2) 0.042(2) -0.0157(17) 0.0145(17) -0.0043(17)
C23 0.041(2) 0.062(2) 0.087(3) 0.013(2) 0.042(2) 0.0110(17)
C24 0.0378(18) 0.055(2) 0.0368(18) -0.0151(16) 0.0126(15) 0.0055(16)
C25 0.0214(13) 0.0303(15) 0.0365(16) -0.0076(12) 0.0061(12) 0.0056(11)
C26 0.0155(13) 0.0352(16) 0.049(2) -0.0141(14) 0.0075(13) 0.0038(11)
C27 0.0282(17) 0.058(2) 0.086(3) -0.021(2) 0.0343(19) -0.0044(16)
C28 0.056(2) 0.066(2) 0.074(3) -0.023(2) 0.052(2) -0.0076(19)
C29 0.0446(18) 0.053(2) 0.0318(17) -0.0156(15) 0.0263(15) -0.0057(15)
C30 0.0311(15) 0.0485(18) 0.0219(14) -0.0160(13) 0.0106(12) -0.0041(14)
C31 0.0365(17) 0.0442(19) 0.045(2) -0.0229(16) 0.0182(15) -0.0114(14)
C32 0.0319(17) 0.0356(17) 0.053(2) -0.0122(15) 0.0153(16) -0.0015(14)
C33 0.0308(15) 0.0402(16) 0.0234(14) 0.0143(13) 0.0104(12) 0.0018(13)
C34 0.0392(17) 0.0411(17) 0.0267(15) 0.0076(13) 0.0200(14) -0.0021(14)
C35 0.055(2) 0.0470(19) 0.058(2) 0.0045(17) 0.0454(19) -0.0030(16)
C36 0.0289(16) 0.0458(19) 0.067(2) -0.0013(17) 0.0312(17) -0.0033(14)
C37 0.0156(12) 0.0302(15) 0.0399(17) 0.0060(13) 0.0080(12) -0.0032(11)
C38 0.0232(13) 0.0294(14) 0.0313(15) -0.0004(12) 0.0112(12) -0.0081(11)
C39 0.0340(17) 0.0275(15) 0.053(2) 0.0034(14) 0.0200(16) 0.0000(13)
C40 0.0390(18) 0.0343(17) 0.048(2) 0.0141(15) 0.0197(16) 0.0065(14)
N1 0.0202(11) 0.0240(11) 0.0218(11) -0.0051(9) 0.0054(9) -0.0023(9)
N2 0.0207(11) 0.0263(11) 0.0194(11) -0.0016(9) 0.0085(9) 0.0014(9)
N3 0.0196(10) 0.0299(12) 0.0213(11) 0.0080(9) 0.0068(9) 0.0032(9)
N4 0.0188(10) 0.0335(12) 0.0210(11) 0.0065(9) 0.0088(9) 0.0015(9)
Rh1 0.01369(9) 0.02927(11) 0.01651(10) -0.00391(8) 0.00525(8) -0.00006(8)
Rh2 0.01454(9) 0.02399(10) 0.01614(9) 0.00242(8) 0.00602(8) 0.00028(8)

loop_
_atom_type_symbol
_atom_type_description
_atom_type_scat_dispersion_real
_atom_type_scat_dispersion_imag
_atom_type_scat_source
C C 0.0033 0.0016 'International Tables Vol C Tables 4.2.6.8 and 6.1.1.4'
H H 0.0000 0.0000 'International Tables Vol C Tables 4.2.6.8 and 6.1.1.4'
N N 0.0061 0.0033 'International Tables Vol C Tables 4.2.6.8 and 6.1.1.4'
Rh Rh -1.1178 0.9187 'International Tables Vol C Tables 4.2.6.8 and 6.1.1.4'

loop_
_geom_angle_atom_site_label_1
_geom_angle_atom_site_label_2
_geom_angle_atom_site_label_3
_geom_angle
N2 C1 N1 106.7(2)
N2 C1 Rh1 117.87(17)
N1 C1 Rh1 135.44(18)
C3 C2 N1 106.3(2)
C3 C2 H2 126.9
N1 C2 H2 126.9
C2 C3 N2 108.8(2)
C2 C3 H3 125.6
N2 C3 H3 125.6
C9 C4 C5 121.7(2)
C9 C4 N1 118.8(2)
C5 C4 N1 119.4(2)
C6 C5 C4 117.7(3)
C6 C5 C10 121.0(3)
C4 C5 C10 121.3(3)
C5 C6 C7 122.2(3)
C5 C6 H6 118.9
C7 C6 H6 118.9
C8 C7 C6 118.1(3)
C8 C7 C11 121.3(3)
C6 C7 C11 120.6(3)
C7 C8 C9 122.5(3)
C7 C8 H8 118.8
C9 C8 H8 118.8
C8 C9 C4 117.8(3)
C8 C9 C12 120.8(3)
C4 C9 C12 121.4(2)
C5 C10 H10A 109.5
C5 C10 H10B 109.5
H10A C10 H10B 109.5
C5 C10 H10C 109.5
H10A C10 H10C 109.5
H10B C10 H10C 109.5
C7 C11 H11A 109.5
C7 C11 H11B 109.5
H11A C11 H11B 109.5
C7 C11 H11C 109.5
H11A C11 H11C 109.5
H11B C11 H11C 109.5
C9 C12 H12A 109.5
C9 C12 H12B 109.5
H12A C12 H12B 109.5
C9 C12 H12C 109.5
H12A C12 H12C 109.5
H12B C12 H12C 109.5
N4 C13 N3 106.3(2)
N4 C13 Rh2 116.82(17)
N3 C13 Rh2 136.91(17)
C15 C14 N3 106.3(2)
C15 C14 H14 126.8
N3 C14 H14 126.8
C14 C15 N4 108.8(2)
C14 C15 H15 125.6
N4 C15 H15 125.6
C21 C16 C17 121.7(2)
C21 C16 N3 118.2(2)
C17 C16 N3 120.1(2)
C16 C17 C18 117.6(3)
C16 C17 C22 120.5(3)
C18 C17 C22 121.9(3)
C19 C18 C17 122.5(3)
C19 C18 H18 118.8
C17 C18 H18 118.8
C20 C19 C18 118.0(3)
C20 C19 C23 120.8(3)
C18 C19 C23 121.3(3)
C19 C20 C21 122.4(3)
C19 C20 H20 118.8
C21 C20 H20 118.8
C20 C21 C16 117.9(2)
C20 C21 C24 120.7(3)
C16 C21 C24 121.5(2)
C17 C22 H22A 109.5
C17 C22 H22B 109.5
H22A C22 H22B 109.5
C17 C22 H22C 109.5
H22A C22 H22C 109.5
H22B C22 H22C 109.5
C19 C23 H23A 109.5
C19 C23 H23B 109.5
H23A C23 H23B 109.5
C19 C23 H23C 109.5
H23A C23 H23C 109.5
H23B C23 H23C 109.5
C21 C24 H24A 109.5
C21 C24 H24B 109.5
H24A C24 H24B 109.5
C21 C24 H24C 109.5
H24A C24 H24C 109.5
H24B C24 H24C 109.5
C26 C25 C32 123.1(3)
C26 C25 Rh1 70.35(17)
C32 C25 Rh1 113.7(2)
C26 C25 H25 118.5
C32 C25 H25 118.5
Rh1 C25 H25 86.0
C25 C26 C27 125.0(3)
C25 C26 Rh1 71.70(15)
C27 C26 Rh1 109.5(2)
C25 C26 H26 117.5
C27 C26 H26 117.5
Rh1 C26 H26 88.8
C26 C27 C28 114.1(3)
C26 C27 H27A 108.7
C28 C27 H27A 108.7
C26 C27 H27B 108.7
C28 C27 H27B 108.7
H27A C27 H27B 107.6
C29 C28 C27 113.1(3)
C29 C28 H28A 109.0
C27 C28 H28A 109.0
C29 C28 H28B 109.0
C27 C28 H28B 109.0
H28A C28 H28B 107.8
C30 C29 C28 123.7(3)
C30 C29 Rh1 70.99(16)
C28 C29 Rh1 111.4(2)
C30 C29 H29 118.2
C28 C29 H29 118.2
Rh1 C29 H29 87.6
C29 C30 C31 125.8(3)
C29 C30 Rh1 72.31(17)
C31 C30 Rh1 109.96(19)
C29 C30 H30 117.1
C31 C30 H30 117.1
Rh1 C30 H30 87.6
C30 C31 C32 113.2(3)
C30 C31 H31A 108.9
C32 C31 H31A 108.9
C30 C31 H31B 108.9
C32 C31 H31B 108.9
H31A C31 H31B 107.8
C25 C32 C31 112.2(3)
C25 C32 H32A 109.2
C31 C32 H32A 109.2
C25 C32 H32B 109.2
C31 C32 H32B 109.2
H32A C32 H32B 107.9
C34 C33 C40 125.2(3)
C34 C33 Rh2 72.05(16)
C40 C33 Rh2 109.81(19)
C34 C33 H33 117.4
C40 C33 H33 117.4
Rh2 C33 H33 88.1
C33 C34 C35 123.3(3)
C33 C34 Rh2 71.12(15)
C35 C34 Rh2 111.8(2)
C33 C34 H34 118.4
C35 C34 H34 118.4
Rh2 C34 H34 87.2
C34 C35 C36 112.9(2)
C34 C35 H35A 109.0
C36 C35 H35A 109.0
C34 C35 H35B 109.0
C36 C35 H35B 109.0
H35A C35 H35B 107.8
C37 C36 C35 114.5(2)
C37 C36 H36A 108.6
C35 C36 H36A 108.6
C37 C36 H36B 108.6
C35 C36 H36B 108.6
H36A C36 H36B 107.6
C38 C37 C36 124.0(3)
C38 C37 Rh2 70.97(15)
C36 C37 Rh2 110.2(2)
C38 C37 H37 118.0
C36 C37 H37 118.0
Rh2 C37 H37 88.8
C37 C38 C39 123.1(3)
C37 C38 Rh2 70.70(16)
C39 C38 Rh2 113.74(19)
C37 C38 H38 118.5
C39 C38 H38 118.5
Rh2 C38 H38 85.7
C38 C39 C40 113.0(2)
C38 C39 H39A 109.0
C40 C39 H39A 109.0
C38 C39 H39B 109.0
C40 C39 H39B 109.0
H39A C39 H39B 107.8
C33 C40 C39 113.1(3)
C33 C40 H40A 109.0
C39 C40 H40A 109.0
C33 C40 H40B 109.0
C39 C40 H40B 109.0
H40A C40 H40B 107.8
C1 N1 C2 109.2(2)
C1 N1 C4 127.2(2)
C2 N1 C4 123.7(2)
C1 N2 C3 109.1(2)
C1 N2 Rh2 115.66(16)
C3 N2 Rh2 134.47(18)
C13 N3 C14 109.5(2)
C13 N3 C16 127.1(2)
C14 N3 C16 123.3(2)
C13 N4 C15 109.1(2)
C13 N4 Rh1 116.18(16)
C15 N4 Rh1 133.56(18)
C1 Rh1 N4 85.73(9)
C1 Rh1 C26 93.50(11)
N4 Rh1 C26 160.36(11)
C1 Rh1 C25 97.46(10)
N4 Rh1 C25 161.56(10)
C26 Rh1 C25 37.94(11)
C1 Rh1 C30 160.53(10)
N4 Rh1 C30 89.55(11)
C26 Rh1 C30 97.17(11)
C25 Rh1 C30 81.42(11)
C1 Rh1 C29 162.24(11)
N4 Rh1 C29 92.43(11)
C26 Rh1 C29 82.35(12)
C25 Rh1 C29 89.87(12)
C30 Rh1 C29 36.70(11)
C13 Rh2 N2 86.27(9)
C13 Rh2 C37 93.95(10)
N2 Rh2 C37 160.34(10)
C13 Rh2 C38 97.05(10)
N2 Rh2 C38 161.10(10)
C37 Rh2 C38 38.33(11)
C13 Rh2 C33 159.30(10)
N2 Rh2 C33 88.79(10)
C37 Rh2 C33 97.36(11)
C38 Rh2 C33 81.55(11)
C13 Rh2 C34 163.35(11)
N2 Rh2 C34 92.06(10)
C37 Rh2 C34 82.12(11)
C38 Rh2 C34 89.88(11)
C33 Rh2 C34 36.83(11)

loop_
_geom_bond_atom_site_label_1
_geom_bond_atom_site_label_2
_geom_bond_distance
C1 N2 1.342(3)
C1 N1 1.376(3)
C1 Rh1 2.045(2)
C2 C3 1.347(4)
C2 N1 1.387(3)
C2 H2 0.9500
C3 N2 1.379(3)
C3 H3 0.9500
C4 C9 1.397(4)
C4 C5 1.398(4)
C4 N1 1.435(3)
C5 C6 1.393(4)
C5 C10 1.505(4)
C6 C7 1.394(4)
C6 H6 0.9500
C7 C8 1.376(4)
C7 C11 1.510(4)
C8 C9 1.395(4)
C8 H8 0.9500
C9 C12 1.509(4)
C10 H10A 0.9800
C10 H10B 0.9800
C10 H10C 0.9800
C11 H11A 0.9800
C11 H11B 0.9800
C11 H11C 0.9800
C12 H12A 0.9800
C12 H12B 0.9800
C12 H12C 0.9800
C13 N4 1.345(3)
C13 N3 1.378(3)
C13 Rh2 2.062(2)
C14 C15 1.346(4)
C14 N3 1.381(3)
C14 H14 0.9500
C15 N4 1.381(3)
C15 H15 0.9500
C16 C21 1.393(4)
C16 C17 1.394(4)
C16 N3 1.436(3)
C17 C18 1.395(4)
C17 C22 1.512(4)
C18 C19 1.380(4)
C18 H18 0.9500
C19 C20 1.378(4)
C19 C23 1.515(4)
C20 C21 1.392(4)
C20 H20 0.9500
C21 C24 1.506(4)
C22 H22A 0.9800
C22 H22B 0.9800
C22 H22C 0.9800
C23 H23A 0.9800
C23 H23B 0.9800
C23 H23C 0.9800
C24 H24A 0.9800
C24 H24B 0.9800
C24 H24C 0.9800
C25 C26 1.382(4)
C25 C32 1.521(4)
C25 Rh1 2.135(3)
C25 H25 0.9500
C26 C27 1.518(5)
C26 Rh1 2.117(3)
C26 H26 0.9500
C27 C28 1.533(5)
C27 H27A 0.9900
C27 H27B 0.9900
C28 C29 1.506(4)
C28 H28A 0.9900
C28 H28B 0.9900
C29 C30 1.372(4)
C29 Rh1 2.188(3)
C29 H29 0.9500
C30 C31 1.499(5)
C30 Rh1 2.171(3)
C30 H30 0.9500
C31 C32 1.545(4)
C31 H31A 0.9900
C31 H31B 0.9900
C32 H32A 0.9900
C32 H32B 0.9900
C33 C34 1.376(4)
C33 C40 1.503(4)
C33 Rh2 2.172(3)
C33 H33 0.9500
C34 C35 1.513(4)
C34 Rh2 2.183(3)
C34 H34 0.9500
C35 C36 1.527(5)
C35 H35A 0.9900
C35 H35B 0.9900
C36 C37 1.511(4)
C36 H36A 0.9900
C36 H36B 0.9900
C37 C38 1.392(4)
C37 Rh2 2.118(3)
C37 H37 0.9500
C38 C39 1.513(4)
C38 Rh2 2.122(3)
C38 H38 0.9500
C39 C40 1.535(4)
C39 H39A 0.9900
C39 H39B 0.9900
C40 H40A 0.9900
C40 H40B 0.9900
N2 Rh2 2.075(2)
N4 Rh1 2.079(2)

loop_
_geom_torsion_atom_site_label_1
_geom_torsion_atom_site_label_2
_geom_torsion_atom_site_label_3
_geom_torsion_atom_site_label_4
_geom_torsion
N1 C2 C3 N2 -0.7(3)
C9 C4 C5 C6 -0.6(4)
N1 C4 C5 C6 179.8(2)
C9 C4 C5 C10 178.5(3)
N1 C4 C5 C10 -1.0(4)
C4 C5 C6 C7 -0.3(4)
C10 C5 C6 C7 -179.4(3)
C5 C6 C7 C8 0.5(4)
C5 C6 C7 C11 -178.4(3)
C6 C7 C8 C9 0.1(4)
C11 C7 C8 C9 179.1(3)
C7 C8 C9 C4 -1.0(4)
C7 C8 C9 C12 177.6(3)
C5 C4 C9 C8 1.3(4)
N1 C4 C9 C8 -179.2(2)
C5 C4 C9 C12 -177.3(3)
N1 C4 C9 C12 2.2(4)
N3 C14 C15 N4 -0.7(4)
C21 C16 C17 C18 1.5(4)
N3 C16 C17 C18 -177.9(2)
C21 C16 C17 C22 -178.7(3)
N3 C16 C17 C22 1.9(4)
C16 C17 C18 C19 -0.2(4)
C22 C17 C18 C19 -180.0(3)
C17 C18 C19 C20 -1.1(4)
C17 C18 C19 C23 -179.9(3)
C18 C19 C20 C21 1.2(4)
C23 C19 C20 C21 180.0(3)
C19 C20 C21 C16 0.1(4)
C19 C20 C21 C24 178.5(3)
C17 C16 C21 C20 -1.4(4)
N3 C16 C21 C20 177.9(2)
C17 C16 C21 C24 -179.9(3)
N3 C16 C21 C24 -0.5(4)
C32 C25 C26 C27 4.7(5)
Rh1 C25 C26 C27 -101.4(3)
C32 C25 C26 Rh1 106.1(3)
C25 C26 C27 C28 46.5(5)
Rh1 C26 C27 C28 -34.4(4)
C26 C27 C28 C29 29.7(5)
C27 C28 C29 C30 -91.0(4)
C27 C28 C29 Rh1 -10.2(4)
C28 C29 C30 C31 1.4(5)
Rh1 C29 C30 C31 -102.2(3)
C28 C29 C30 Rh1 103.6(3)
C29 C30 C31 C32 48.3(4)
Rh1 C30 C31 C32 -33.9(3)
C26 C25 C32 C31 -93.2(3)
Rh1 C25 C32 C31 -11.9(3)
C30 C31 C32 C25 30.5(4)
C40 C33 C34 C35 2.2(4)
Rh2 C33 C34 C35 104.1(3)
C40 C33 C34 Rh2 -102.0(3)
C33 C34 C35 C36 -91.5(4)
Rh2 C34 C35 C36 -10.4(3)
C34 C35 C36 C37 28.7(4)
C35 C36 C37 C38 47.4(4)
C35 C36 C37 Rh2 -32.8(3)
C36 C37 C38 C39 4.4(4)
Rh2 C37 C38 C39 106.3(3)
C36 C37 C38 Rh2 -102.0(3)
C37 C38 C39 C40 -92.9(3)
Rh2 C38 C39 C40 -11.2(3)
C34 C33 C40 C39 48.9(4)
Rh2 C33 C40 C39 -32.7(3)
C38 C39 C40 C33 29.3(4)
N2 C1 N1 C2 -0.2(3)
Rh1 C1 N1 C2 178.2(2)
N2 C1 N1 C4 -178.8(2)
Rh1 C1 N1 C4 -0.4(4)
C3 C2 N1 C1 0.6(3)
C3 C2 N1 C4 179.2(2)
C9 C4 N1 C1 -114.5(3)
C5 C4 N1 C1 65.0(3)
C9 C4 N1 C2 67.1(3)
C5 C4 N1 C2 -113.3(3)
N1 C1 N2 C3 -0.2(3)
Rh1 C1 N2 C3 -178.94(17)
N1 C1 N2 Rh2 -171.57(15)
Rh1 C1 N2 Rh2 9.7(2)
C2 C3 N2 C1 0.6(3)
C2 C3 N2 Rh2 169.6(2)
N4 C13 N3 C14 -0.4(3)
Rh2 C13 N3 C14 179.2(2)
N4 C13 N3 C16 176.8(2)
Rh2 C13 N3 C16 -3.6(4)
C15 C14 N3 C13 0.7(3)
C15 C14 N3 C16 -176.7(3)
C21 C16 N3 C13 -102.3(3)
C17 C16 N3 C13 77.1(3)
C21 C16 N3 C14 74.5(3)
C17 C16 N3 C14 -106.1(3)
N3 C13 N4 C15 0.0(3)
Rh2 C13 N4 C15 -179.72(19)
N3 C13 N4 Rh1 -169.41(16)
Rh2 C13 N4 Rh1 10.9(2)
C14 C15 N4 C13 0.5(3)
C14 C15 N4 Rh1 167.3(2)
N2 C1 Rh1 N4 55.37(19)
N1 C1 Rh1 N4 -122.9(3)
N2 C1 Rh1 C26 -144.3(2)
N1 C1 Rh1 C26 37.4(3)
N2 C1 Rh1 C25 -106.4(2)
N1 C1 Rh1 C25 75.3(3)
N2 C1 Rh1 C30 -21.0(4)
N1 C1 Rh1 C30 160.7(3)
N2 C1 Rh1 C29 140.0(3)
N1 C1 Rh1 C29 -38.3(5)
C13 N4 Rh1 C1 -68.65(19)
C15 N4 Rh1 C1 125.3(3)
C13 N4 Rh1 C26 -157.1(3)
C15 N4 Rh1 C26 36.8(5)
C13 N4 Rh1 C25 32.2(4)
C15 N4 Rh1 C25 -133.9(3)
C13 N4 Rh1 C30 92.4(2)
C15 N4 Rh1 C30 -73.6(3)
C13 N4 Rh1 C29 129.0(2)
C15 N4 Rh1 C29 -37.0(3)
C25 C26 Rh1 C1 97.65(18)
C27 C26 Rh1 C1 -140.8(2)
C25 C26 Rh1 N4 -175.3(3)
C27 C26 Rh1 N4 -53.7(4)
C27 C26 Rh1 C25 121.6(3)
C25 C26 Rh1 C30 -66.04(19)
C27 C26 Rh1 C30 55.5(2)
C25 C26 Rh1 C29 -99.71(19)
C27 C26 Rh1 C29 21.8(2)
C26 C25 Rh1 C1 -86.11(19)
C32 C25 Rh1 C1 155.5(2)
C26 C25 Rh1 N4 175.0(3)
C32 C25 Rh1 N4 56.6(4)
C32 C25 Rh1 C26 -118.4(3)
C26 C25 Rh1 C30 113.52(19)
C32 C25 Rh1 C30 -4.9(2)
C26 C25 Rh1 C29 77.66(19)
C32 C25 Rh1 C29 -40.7(2)
C29 C30 Rh1 C1 170.4(3)
C31 C30 Rh1 C1 -67.0(4)
C29 C30 Rh1 N4 94.7(2)
C31 C30 Rh1 N4 -142.8(2)
C29 C30 Rh1 C26 -66.8(2)
C31 C30 Rh1 C26 55.7(2)
C29 C30 Rh1 C25 -101.5(2)
C31 C30 Rh1 C25 21.1(2)
C31 C30 Rh1 C29 122.5(3)
C30 C29 Rh1 C1 -169.5(3)
C28 C29 Rh1 C1 70.8(5)
C30 C29 Rh1 N4 -86.0(2)
C28 C29 Rh1 N4 154.4(2)
C30 C29 Rh1 C26 113.0(2)
C28 C29 Rh1 C26 -6.6(2)
C30 C29 Rh1 C25 75.7(2)
C28 C29 Rh1 C25 -43.9(3)
C28 C29 Rh1 C30 -119.7(3)
N4 C13 Rh2 N2 54.34(19)
N3 C13 Rh2 N2 -125.2(3)
N4 C13 Rh2 C37 -145.4(2)
N3 C13 Rh2 C37 35.1(3)
N4 C13 Rh2 C38 -107.0(2)
N3 C13 Rh2 C38 73.5(3)
N4 C13 Rh2 C33 -22.2(4)
N3 C13 Rh2 C33 158.2(3)
N4 C13 Rh2 C34 139.1(3)
N3 C13 Rh2 C34 -40.5(5)
C1 N2 Rh2 C13 -67.82(18)
C3 N2 Rh2 C13 123.6(3)
C1 N2 Rh2 C37 -159.1(3)
C3 N2 Rh2 C37 32.3(4)
C1 N2 Rh2 C38 33.1(4)
C3 N2 Rh2 C38 -135.5(3)
C1 N2 Rh2 C33 92.07(19)
C3 N2 Rh2 C33 -76.5(3)
C1 N2 Rh2 C34 128.77(19)
C3 N2 Rh2 C34 -39.8(3)
C38 C37 Rh2 C13 96.37(17)
C36 C37 Rh2 C13 -143.3(2)
C38 C37 Rh2 N2 -173.6(2)
C36 C37 Rh2 N2 -53.4(4)
C36 C37 Rh2 C38 120.3(3)
C38 C37 Rh2 C33 -66.26(18)
C36 C37 Rh2 C33 54.0(2)
C38 C37 Rh2 C34 -99.89(18)
C36 C37 Rh2 C34 20.4(2)
C37 C38 Rh2 C13 -87.45(18)
C39 C38 Rh2 C13 154.0(2)
C37 C38 Rh2 N2 173.4(3)
C39 C38 Rh2 N2 54.9(4)
C39 C38 Rh2 C37 -118.5(3)
C37 C38 Rh2 C33 113.39(18)
C39 C38 Rh2 C33 -5.1(2)
C37 C38 Rh2 C34 77.38(18)
C39 C38 Rh2 C34 -41.1(2)
C34 C33 Rh2 C13 171.2(3)
C40 C33 Rh2 C13 -67.0(4)
C34 C33 Rh2 N2 95.05(18)
C40 C33 Rh2 N2 -143.1(2)
C34 C33 Rh2 C37 -66.2(2)
C40 C33 Rh2 C37 55.6(2)
C34 C33 Rh2 C38 -101.25(19)
C40 C33 Rh2 C38 20.6(2)
C40 C33 Rh2 C34 121.8(3)
C33 C34 Rh2 C13 -169.1(3)
C35 C34 Rh2 C13 71.7(5)
C33 C34 Rh2 N2 -85.23(18)
C35 C34 Rh2 N2 155.5(2)
C33 C34 Rh2 C37 113.6(2)
C35 C34 Rh2 C37 -5.6(2)
C33 C34 Rh2 C38 75.96(19)
C35 C34 Rh2 C38 -43.3(2)
C35 C34 Rh2 C33 -119.2(3)
